data_7025970
loop_
_publ_author_name
'Mobin, Shaikh M.'
'Srivastava, Ashwini K.'
'Mathur, Pradeep'
'Lahiri, Goutam Kumar'

_publ_section_title
;
 Reversible single-crystal to single-crystal transformations in a Hg(II)
 derivative. 1D-polymeric chain &lt;=&gt;2D-networking as a function of
 temperature.
;
_journal_issue 37
_journal_name_full 'Dalton transactions (Cambridge, England : 2003)'
_journal_page_first 8698
_journal_page_last 8705
_journal_paper_doi 10.1039/c0dt00085j
_journal_volume 39
_journal_year 2010
_chemical_formula_sum 'C14 H18 Hg2 I4 N2 O2'
_chemical_formula_weight 1155.11
_chemical_name_systematic
;
?
;
_space_group_IT_number 2
_symmetry_cell_setting triclinic
_symmetry_space_group_name_Hall '-P 1'
_symmetry_space_group_name_H-M 'P -1'
_atom_sites_solution_hydrogens geom
_atom_sites_solution_primary direct
_atom_sites_solution_secondary difmap
_audit_creation_method SHELXL-97
_cell_angle_alpha 101.358(2)
_cell_angle_beta 99.013(2)
_cell_angle_gamma 90.974(2)
_cell_formula_units_Z 2
_cell_length_a 8.2332(2)
_cell_length_b 9.5688(2)
_cell_length_c 15.3779(3)
_cell_measurement_reflns_used 8238
_cell_measurement_temperature 150(2)
_cell_measurement_theta_max 32.7134
_cell_measurement_theta_min 3.3291
_cell_volume 1171.67(5)
_computing_cell_refinement 'CrysAlis RED, Oxford Diffraction Ltd.,'
_computing_data_collection 'CrysAlis CCD, Oxford Diffraction Ltd.,'
_computing_data_reduction 'CrysAlis RED, Oxford Diffraction Ltd.,'
_computing_molecular_graphics Ortep3
_computing_publication_material Shelx97
_computing_structure_refinement 'SHELXL-97 (Sheldrick, 1997)'
_computing_structure_solution 'SHELXS-97 (Sheldrick, 1997)'
_diffrn_ambient_temperature 150(2)
_diffrn_detector_area_resol_mean 15.9948
_diffrn_measured_fraction_theta_full 0.998
_diffrn_measured_fraction_theta_max 0.881
_diffrn_measurement_device_type 'OXFORD DIFFRACTION XCALIBUR-S'
_diffrn_measurement_method \w/q-scan
_diffrn_radiation_monochromator graphite
_diffrn_radiation_source 'Enhance (Mo) X-ray Source'
_diffrn_radiation_type MoK\a
_diffrn_radiation_wavelength 0.71073
_diffrn_reflns_av_R_equivalents 0.0425
_diffrn_reflns_av_sigmaI/netI 0.0501
_diffrn_reflns_limit_h_max 12
_diffrn_reflns_limit_h_min -11
_diffrn_reflns_limit_k_max 13
_diffrn_reflns_limit_k_min -13
_diffrn_reflns_limit_l_max 21
_diffrn_reflns_limit_l_min -22
_diffrn_reflns_number 13453
_diffrn_reflns_theta_full 25.00
_diffrn_reflns_theta_max 32.80
_diffrn_reflns_theta_min 3.33
_exptl_absorpt_coefficient_mu 18.366
_exptl_absorpt_correction_T_max 0.1367
_exptl_absorpt_correction_T_min 0.0793
_exptl_absorpt_correction_type multi-scan
_exptl_absorpt_process_details
;
CrysAlis RED, Oxford Diffraction Ltd.,
Version 1.171.31.7 (release 18-10-2006 CrysAlis171 .NET)
(compiled Oct 18 2006,16:28:17)
Empirical absorption correction using spherical harmonics,
implemented in SCALE3 ABSPACK scaling algorithm.
;
_exptl_crystal_colour colorless
_exptl_crystal_density_diffrn 3.274
_exptl_crystal_density_method 'not measured'
_exptl_crystal_description block
_exptl_crystal_F_000 1008
_exptl_crystal_size_max 0.28
_exptl_crystal_size_mid 0.23
_exptl_crystal_size_min 0.18
_refine_diff_density_max 3.897
_refine_diff_density_min -3.656
_refine_diff_density_rms 0.395
_refine_ls_extinction_method none
_refine_ls_goodness_of_fit_ref 1.029
_refine_ls_hydrogen_treatment constr
_refine_ls_matrix_type full
_refine_ls_number_parameters 219
_refine_ls_number_reflns 7673
_refine_ls_number_restraints 0
_refine_ls_restrained_S_all 1.029
_refine_ls_R_factor_all 0.0652
_refine_ls_R_factor_gt 0.0497
_refine_ls_shift/su_max 0.000
_refine_ls_shift/su_mean 0.000
_refine_ls_structure_factor_coef Fsqd
_refine_ls_weighting_details 'calc w=1/[\s^2^(Fo^2^)+(0.0847P)^2^+0.0000P] where P=(Fo^2^+2Fc^2^)/3'
_refine_ls_weighting_scheme calc
_refine_ls_wR_factor_gt 0.1280
_refine_ls_wR_factor_ref 0.1337
_reflns_number_gt 5984
_reflns_number_total 7673
_reflns_threshold_expression >2sigma(I)
_cod_data_source_file c0dt00085j.txt
_cod_data_source_block 3
_cod_depositor_comments
;
The following automatic conversions were performed:

'_symmetry_cell_setting' value 'Triclinic' changed to 'triclinic'
according to /home/saulius/struct/CIF-dictionaries/cif_core.dic
dictionary named 'cif_core.dic' version 2.4.2 from
2011-04-26.

'_refine_ls_hydrogen_treatment' value 'CONSTR' changed
to 'constr' according to
/home/saulius/struct/CIF-dictionaries/cif_core.dic dictionary named
'cif_core.dic' version 2.4.2 from 2011-04-26.

Automatic conversion script
Id: cif_fix_values 1891 2012-01-12 08:04:46Z andrius 
;
_cod_original_cell_volume 1171.67(4)
_cod_database_code 7025970

loop_
_symmetry_equiv_pos_as_xyz
'x, y, z'
'-x, -y, -z'

loop_
_atom_site_label
_atom_site_type_symbol
_atom_site_fract_x
_atom_site_fract_y
_atom_site_fract_z
_atom_site_U_iso_or_equiv
_atom_site_adp_type
_atom_site_occupancy
_atom_site_symmetry_multiplicity
_atom_site_calc_flag
_atom_site_refinement_flags
_atom_site_disorder_assembly
_atom_site_disorder_group
Hg1 Hg 0.14016(4) 0.14745(3) 0.28206(2) 0.03008(9) Uani 1 1 d . . .
Hg2 Hg 0.63964(4) 0.03204(3) 0.28447(2) 0.02867(9) Uani 1 1 d . . .
I1 I -0.01467(7) -0.04697(6) 0.14663(4) 0.03185(13) Uani 1 1 d . . .
I2 I -0.10989(6) 0.17396(6) 0.41341(3) 0.02758(12) Uani 1 1 d . . .
I3 I 0.38652(6) 0.09338(6) 0.41133(3) 0.02834(12) Uani 1 1 d . . .
I4 I 0.49056(7) 0.13896(6) 0.14802(4) 0.02995(13) Uani 1 1 d . . .
O1 O 0.1188(8) 0.4272(7) 0.0429(4) 0.0351(14) Uani 1 1 d . . .
H01A H 0.1642 0.3918 -0.0011 0.053 Uiso 0.50 1 calc PR A 1
H01B H 0.0447 0.4645 0.0123 0.053 Uiso 0.50 1 d PR A 2
O2 O 0.6171(8) -0.3974(7) 0.0442(4) 0.0359(14) Uani 1 1 d . . .
H02A H 0.6803 -0.3855 0.0081 0.054 Uiso 0.50 1 calc PR B 1
H02B H 0.5469 -0.4516 0.0066 0.054 Uiso 0.50 1 d PR B 2
N1 N 0.1587(9) 0.3905(7) 0.2912(5) 0.0265(14) Uani 1 1 d . . .
N2 N 0.6538(8) -0.2041(7) 0.2909(4) 0.0221(12) Uani 1 1 d . . .
C1 C 0.2611(14) 0.4635(10) 0.3641(7) 0.041(2) Uani 1 1 d . . .
H1 H 0.3228 0.4135 0.4046 0.050 Uiso 1 1 calc R . .
C2 C 0.2763(14) 0.6147(11) 0.3799(8) 0.044(3) Uani 1 1 d . . .
H2 H 0.3463 0.6666 0.4316 0.053 Uiso 1 1 calc R . .
C3 C 0.1900(15) 0.6837(10) 0.3208(8) 0.050(3) Uani 1 1 d . . .
H3 H 0.2011 0.7847 0.3299 0.060 Uiso 1 1 calc R . .
C4 C 0.0880(15) 0.6090(10) 0.2486(8) 0.043(2) Uani 1 1 d . . .
H4 H 0.0267 0.6588 0.2079 0.051 Uiso 1 1 calc R . .
C5 C 0.0705(11) 0.4589(8) 0.2324(6) 0.0275(16) Uani 1 1 d . . .
C6 C -0.0426(10) 0.3758(9) 0.1526(6) 0.0271(16) Uani 1 1 d . . .
H6A H -0.1275 0.4389 0.1314 0.033 Uiso 1 1 calc R . .
H6B H -0.0993 0.2970 0.1709 0.033 Uiso 1 1 calc R . .
C7 C 0.0467(11) 0.3147(10) 0.0763(6) 0.0298(17) Uani 1 1 d . . .
H7A H 0.1340 0.2537 0.0974 0.036 Uiso 1 1 calc R . .
H7B H -0.0315 0.2546 0.0271 0.036 Uiso 1 1 calc R . .
C8 C 0.7562(11) -0.2345(9) 0.3620(6) 0.0301(17) Uani 1 1 d . . .
H8 H 0.8183 -0.1578 0.4031 0.036 Uiso 1 1 calc R . .
C9 C 0.7755(12) -0.3729(10) 0.3784(7) 0.0340(19) Uani 1 1 d . . .
H9 H 0.8478 -0.3904 0.4293 0.041 Uiso 1 1 calc R . .
C10 C 0.6843(13) -0.4828(10) 0.3170(7) 0.037(2) Uani 1 1 d . . .
H10 H 0.6942 -0.5785 0.3250 0.044 Uiso 1 1 calc R . .
C11 C 0.5778(11) -0.4529(8) 0.2435(6) 0.0275(16) Uani 1 1 d . . .
H11 H 0.5141 -0.5281 0.2019 0.033 Uiso 1 1 calc R . .
C12 C 0.5652(10) -0.3117(8) 0.2312(6) 0.0239(15) Uani 1 1 d . . .
C13 C 0.4532(9) -0.2784(8) 0.1526(5) 0.0232(14) Uani 1 1 d . . .
H13A H 0.4008 -0.1875 0.1716 0.028 Uiso 1 1 calc R . .
H13B H 0.3649 -0.3546 0.1314 0.028 Uiso 1 1 calc R . .
C14 C 0.5457(10) -0.2660(9) 0.0750(5) 0.0262(15) Uani 1 1 d . . .
H14A H 0.4686 -0.2407 0.0250 0.031 Uiso 1 1 calc R . .
H14B H 0.6333 -0.1891 0.0957 0.031 Uiso 1 1 calc R . .

loop_
_atom_site_aniso_label
_atom_site_aniso_U_11
_atom_site_aniso_U_22
_atom_site_aniso_U_33
_atom_site_aniso_U_23
_atom_site_aniso_U_13
_atom_site_aniso_U_12
Hg1 0.03436(18) 0.02040(15) 0.03177(17) 0.00620(11) -0.00666(13) -0.00241(11)
Hg2 0.03306(18) 0.01962(14) 0.03059(17) 0.00612(10) -0.00441(12) 0.00080(11)
I1 0.0358(3) 0.0209(2) 0.0343(3) -0.00044(19) 0.0004(2) -0.0044(2)
I2 0.0222(2) 0.0339(3) 0.0243(2) 0.00111(18) 0.00288(18) -0.00314(19)
I3 0.0228(2) 0.0405(3) 0.0226(2) 0.00823(19) 0.00328(18) 0.0067(2)
I4 0.0360(3) 0.0247(2) 0.0301(3) 0.01154(19) 0.0007(2) 0.0039(2)
O1 0.039(4) 0.038(4) 0.035(3) 0.018(3) 0.011(3) 0.007(3)
O2 0.036(3) 0.037(4) 0.033(3) -0.003(2) 0.014(3) 0.001(3)
N1 0.033(4) 0.020(3) 0.027(3) 0.001(2) 0.012(3) -0.004(3)
N2 0.031(3) 0.017(3) 0.018(3) 0.002(2) 0.003(2) 0.005(2)
C1 0.052(6) 0.029(5) 0.040(5) -0.006(4) 0.015(5) -0.008(4)
C2 0.052(6) 0.030(5) 0.050(6) -0.007(4) 0.026(5) -0.011(4)
C3 0.072(8) 0.015(4) 0.066(7) -0.004(4) 0.039(6) -0.009(4)
C4 0.062(7) 0.017(4) 0.055(6) 0.011(4) 0.024(5) 0.010(4)
C5 0.035(4) 0.017(3) 0.037(4) 0.011(3) 0.021(4) 0.004(3)
C6 0.027(4) 0.023(4) 0.038(4) 0.016(3) 0.013(3) 0.010(3)
C7 0.033(4) 0.033(4) 0.026(4) 0.011(3) 0.005(3) 0.008(3)
C8 0.039(5) 0.021(4) 0.032(4) 0.006(3) 0.012(4) 0.009(3)
C9 0.043(5) 0.029(4) 0.035(5) 0.015(3) 0.009(4) 0.012(4)
C10 0.046(5) 0.020(4) 0.050(6) 0.017(3) 0.013(4) 0.005(3)
C11 0.032(4) 0.017(3) 0.036(4) 0.007(3) 0.010(3) 0.002(3)
C12 0.029(4) 0.015(3) 0.031(4) 0.004(3) 0.015(3) 0.001(3)
C13 0.021(3) 0.021(3) 0.028(4) 0.006(3) 0.004(3) 0.000(3)
C14 0.027(4) 0.027(4) 0.024(4) 0.002(3) 0.007(3) -0.006(3)

loop_
_atom_type_symbol
_atom_type_description
_atom_type_scat_dispersion_real
_atom_type_scat_dispersion_imag
_atom_type_scat_source
C C 0.0030 0.0020 'International Tables Vol C Tables 4.2.6.8 and 6.1.1.4'
H H 0.0000 0.0000 'International Tables Vol C Tables 4.2.6.8 and 6.1.1.4'
N N 0.0060 0.0030 'International Tables Vol C Tables 4.2.6.8 and 6.1.1.4'
O O 0.0110 0.0060 'International Tables Vol C Tables 4.2.6.8 and 6.1.1.4'
I I -0.4740 1.8120 'International Tables Vol C Tables 4.2.6.8 and 6.1.1.4'
Hg Hg -2.3890 9.2270 'International Tables Vol C Tables 4.2.6.8 and 6.1.1.4'

loop_
_geom_angle_atom_site_label_1
_geom_angle_atom_site_label_2
_geom_angle_atom_site_label_3
_geom_angle
_geom_angle_site_symmetry_1
_geom_angle_site_symmetry_3
N1 Hg1 I1 127.14(18) . .
N1 Hg1 I3 105.45(19) . .
I1 Hg1 I3 124.82(2) . .
N1 Hg1 I2 92.38(17) . .
I1 Hg1 I2 100.88(2) . .
I3 Hg1 I2 91.442(18) . .
N2 Hg2 I4 126.52(16) . .
N2 Hg2 I2 106.31(17) . 1_655
I4 Hg2 I2 124.02(2) . 1_655
N2 Hg2 I3 94.97(16) . .
I4 Hg2 I3 99.554(19) . .
I2 Hg2 I3 92.301(18) 1_655 .
Hg2 I2 Hg1 93.438(18) 1_455 .
Hg1 I3 Hg2 94.742(18) . .
C7 O1 H01A 109.5 . .
C7 O1 H01B 109.5 . .
H01A O1 H01B 94.6 . .
C14 O2 H02A 109.5 . .
C14 O2 H02B 109.5 . .
H02A O2 H02B 96.5 . .
C5 N1 C1 121.1(8) . .
C5 N1 Hg1 124.2(5) . .
C1 N1 Hg1 114.6(7) . .
C12 N2 C8 119.2(7) . .
C12 N2 Hg2 124.8(5) . .
C8 N2 Hg2 116.0(5) . .
N1 C1 C2 120.0(11) . .
N1 C1 H1 120.0 . .
C2 C1 H1 120.0 . .
C3 C2 C1 119.2(11) . .
C3 C2 H2 120.4 . .
C1 C2 H2 120.4 . .
C2 C3 C4 119.9(9) . .
C2 C3 H3 120.1 . .
C4 C3 H3 120.1 . .
C3 C4 C5 121.6(10) . .
C3 C4 H4 119.2 . .
C5 C4 H4 119.2 . .
N1 C5 C4 118.2(9) . .
N1 C5 C6 120.1(7) . .
C4 C5 C6 121.7(8) . .
C5 C6 C7 112.6(7) . .
C5 C6 H6A 109.1 . .
C7 C6 H6A 109.1 . .
C5 C6 H6B 109.1 . .
C7 C6 H6B 109.1 . .
H6A C6 H6B 107.8 . .
O1 C7 C6 110.5(7) . .
O1 C7 H7A 109.6 . .
C6 C7 H7A 109.6 . .
O1 C7 H7B 109.6 . .
C6 C7 H7B 109.6 . .
H7A C7 H7B 108.1 . .
N2 C8 C9 123.7(8) . .
N2 C8 H8 118.2 . .
C9 C8 H8 118.2 . .
C10 C9 C8 116.9(9) . .
C10 C9 H9 121.5 . .
C8 C9 H9 121.5 . .
C9 C10 C11 120.0(8) . .
C9 C10 H10 120.0 . .
C11 C10 H10 120.0 . .
C10 C11 C12 119.9(8) . .
C10 C11 H11 120.0 . .
C12 C11 H11 120.0 . .
N2 C12 C11 120.3(8) . .
N2 C12 C13 119.2(7) . .
C11 C12 C13 120.5(7) . .
C12 C13 C14 111.8(7) . .
C12 C13 H13A 109.3 . .
C14 C13 H13A 109.3 . .
C12 C13 H13B 109.3 . .
C14 C13 H13B 109.3 . .
H13A C13 H13B 107.9 . .
O2 C14 C13 110.4(7) . .
O2 C14 H14A 109.6 . .
C13 C14 H14A 109.6 . .
O2 C14 H14B 109.6 . .
C13 C14 H14B 109.6 . .
H14A C14 H14B 108.1 . .

loop_
_geom_bond_atom_site_label_1
_geom_bond_atom_site_label_2
_geom_bond_distance
_geom_bond_site_symmetry_2
Hg1 N1 2.303(7) .
Hg1 I1 2.6429(6) .
Hg1 I3 2.7406(6) .
Hg1 I2 3.0824(6) .
Hg2 N2 2.285(6) .
Hg2 I4 2.6528(6) .
Hg2 I2 2.7553(6) 1_655
Hg2 I3 3.0591(6) .
I2 Hg2 2.7553(6) 1_455
O1 C7 1.437(11) .
O1 H01A 0.8400 .
O1 H01B 0.8400 .
O2 C14 1.424(10) .
O2 H02A 0.8400 .
O2 H02B 0.8400 .
N1 C5 1.348(11) .
N1 C1 1.353(12) .
N2 C12 1.351(10) .
N2 C8 1.355(11) .
C1 C2 1.419(14) .
C1 H1 0.9500 .
C2 C3 1.348(18) .
C2 H2 0.9500 .
C3 C4 1.350(17) .
C3 H3 0.9500 .
C4 C5 1.409(11) .
C4 H4 0.9500 .
C5 C6 1.495(13) .
C6 C7 1.509(12) .
C6 H6A 0.9900 .
C6 H6B 0.9900 .
C7 H7A 0.9900 .
C7 H7B 0.9900 .
C8 C9 1.403(11) .
C8 H8 0.9500 .
C9 C10 1.386(14) .
C9 H9 0.9500 .
C10 C11 1.398(14) .
C10 H10 0.9500 .
C11 C12 1.404(10) .
C11 H11 0.9500 .
C12 C13 1.492(11) .
C13 C14 1.535(11) .
C13 H13A 0.9900 .
C13 H13B 0.9900 .
C14 H14A 0.9900 .
C14 H14B 0.9900 .

loop_
_geom_torsion_atom_site_label_1
_geom_torsion_atom_site_label_2
_geom_torsion_atom_site_label_3
_geom_torsion_atom_site_label_4
_geom_torsion
_geom_torsion_site_symmetry_1
_geom_torsion_site_symmetry_4
N1 Hg1 I2 Hg2 114.38(19) . 1_455
I1 Hg1 I2 Hg2 -14.19(2) . 1_455
I3 Hg1 I2 Hg2 -140.09(2) . 1_455
N1 Hg1 I3 Hg2 -92.84(17) . .
I1 Hg1 I3 Hg2 69.95(3) . .
I2 Hg1 I3 Hg2 174.283(17) . .
N2 Hg2 I3 Hg1 -113.33(16) . .
I4 Hg2 I3 Hg1 15.01(2) . .
I2 Hg2 I3 Hg1 140.07(2) 1_655 .
I1 Hg1 N1 C5 10.3(7) . .
I3 Hg1 N1 C5 172.5(6) . .
I2 Hg1 N1 C5 -95.3(6) . .
I1 Hg1 N1 C1 -172.9(6) . .
I3 Hg1 N1 C1 -10.7(7) . .
I2 Hg1 N1 C1 81.5(6) . .
I4 Hg2 N2 C12 -11.1(7) . .
I2 Hg2 N2 C12 -171.5(6) 1_655 .
I3 Hg2 N2 C12 94.7(6) . .
I4 Hg2 N2 C8 170.9(5) . .
I2 Hg2 N2 C8 10.5(6) 1_655 .
I3 Hg2 N2 C8 -83.3(6) . .
C5 N1 C1 C2 0.4(13) . .
Hg1 N1 C1 C2 -176.6(7) . .
N1 C1 C2 C3 -1.2(15) . .
C1 C2 C3 C4 1.5(16) . .
C2 C3 C4 C5 -0.9(16) . .
C1 N1 C5 C4 0.2(12) . .
Hg1 N1 C5 C4 176.8(6) . .
C1 N1 C5 C6 -179.7(8) . .
Hg1 N1 C5 C6 -3.0(10) . .
C3 C4 C5 N1 0.0(14) . .
C3 C4 C5 C6 179.9(9) . .
N1 C5 C6 C7 -81.3(9) . .
C4 C5 C6 C7 98.8(9) . .
C5 C6 C7 O1 -63.7(9) . .
C12 N2 C8 C9 -0.5(12) . .
Hg2 N2 C8 C9 177.6(7) . .
N2 C8 C9 C10 0.5(14) . .
C8 C9 C10 C11 -0.7(14) . .
C9 C10 C11 C12 0.9(14) . .
C8 N2 C12 C11 0.7(11) . .
Hg2 N2 C12 C11 -177.2(6) . .
C8 N2 C12 C13 -179.7(7) . .
Hg2 N2 C12 C13 2.4(10) . .
C10 C11 C12 N2 -0.9(12) . .
C10 C11 C12 C13 179.5(8) . .
N2 C12 C13 C14 83.5(9) . .
C11 C12 C13 C14 -97.0(8) . .
C12 C13 C14 O2 61.1(8) . .
